data_2010836
loop_
_publ_author_name
'Janes, Robert W.'

_publ_section_title
;
 1-{5-[2-(Trifluoromethyl)phenyl]-1,3,4-thiadiazol-2-yl}guanidinium
 chloride
;
_journal_issue 4
_journal_name_full 'Acta Crystallographica Section C'
_journal_page_first 508
_journal_page_last 509
_journal_paper_doi 10.1107/S0108270100001669
_journal_volume 56
_journal_year 2000
_chemical_formula_moiety 'C10 H9 F3 N5 S +, Cl -'
_chemical_formula_sum 'C10 H9 Cl F3 N5 S'
_chemical_formula_weight 323.73
_chemical_name_systematic
;
2-guanidinium-5-[2-(fluoromethyl)phenyl]-1,3,4-thiadiazole chloride
;
_space_group_IT_number 14
_symmetry_cell_setting monoclinic
_symmetry_space_group_name_Hall '-P 2ybc'
_symmetry_space_group_name_H-M 'P 1 21/c 1'
_cell_angle_alpha 90.00
_cell_angle_beta 90.00(2)
_cell_angle_gamma 90.00
_cell_formula_units_Z 4
_cell_length_a 5.0864(8)
_cell_length_b 7.315(3)
_cell_length_c 35.812(9)
_cell_measurement_reflns_used 25
_cell_measurement_temperature 296(2)
_cell_measurement_theta_max 24.9
_cell_measurement_theta_min 4.9
_cell_volume 1332.5(7)
_computing_cell_refinement 'CAD-4 Software'
_computing_data_collection 'CAD-4 Software (Enraf-Nonius, 1989)'
_computing_data_reduction 'CAD77, CADRAL (Korber, 1999) and  CADSHEL (Cooper, 1999)'
_computing_molecular_graphics
;
SNOOPI (Davies, 1983)
;
_computing_structure_refinement 'SHELXL97 (Sheldrick, 1997)'
_computing_structure_solution 'SHELX76 (Sheldrick, 1976)'
_diffrn_ambient_temperature 296(2)
_diffrn_measured_fraction_theta_full .919
_diffrn_measured_fraction_theta_max .919
_diffrn_measurement_device_type 'Enraf-Nonius CAD4 diffractometer'
_diffrn_measurement_method \w--2\q
_diffrn_radiation_monochromator graphite
_diffrn_radiation_source 'fine-focus sealed tube'
_diffrn_radiation_type CuK\a
_diffrn_radiation_wavelength 1.54178
_diffrn_reflns_av_R_equivalents .0496
_diffrn_reflns_av_sigmaI/netI .0428
_diffrn_reflns_limit_h_max 6
_diffrn_reflns_limit_h_min -6
_diffrn_reflns_limit_k_max 8
_diffrn_reflns_limit_k_min -8
_diffrn_reflns_limit_l_max 43
_diffrn_reflns_limit_l_min -17
_diffrn_reflns_number 4900
_diffrn_reflns_theta_full 70.02
_diffrn_reflns_theta_max 70.02
_diffrn_reflns_theta_min 2.47
_diffrn_standards_decay_% 0
_diffrn_standards_interval_count 200
_diffrn_standards_number 3
_exptl_absorpt_coefficient_mu 4.345
_exptl_absorpt_correction_type none
_exptl_crystal_colour colourless
_exptl_crystal_density_diffrn 1.614
_exptl_crystal_density_method 'not measured'
_exptl_crystal_description block
_exptl_crystal_F_000 656
_exptl_crystal_size_max .2
_exptl_crystal_size_mid .15
_exptl_crystal_size_min .15
_refine_diff_density_max .473
_refine_diff_density_min -.325
_refine_ls_extinction_coef .0030(6)
_refine_ls_extinction_method 'SHELXL97 (Sheldrick, 1997)'
_refine_ls_goodness_of_fit_ref 1.043
_refine_ls_hydrogen_treatment mixed
_refine_ls_matrix_type full
_refine_ls_number_parameters 182
_refine_ls_number_reflns 2519
_refine_ls_number_restraints 0
_refine_ls_restrained_S_all 1.043
_refine_ls_R_factor_all .0658
_refine_ls_R_factor_gt .0508
_refine_ls_shift/su_max <0.001
_refine_ls_shift/su_mean .000
_refine_ls_structure_factor_coef Fsqd
_refine_ls_weighting_details 'w = 1/[\s^2^(Fo^2^)+(0.1023P)^2^+0.0307P] where P=(Fo^2^+2Fc^2^)/3'
_refine_ls_weighting_scheme calc
_refine_ls_wR_factor_ref .1491
_reflns_number_gt 1956
_reflns_number_total 2519
_reflns_threshold_expression I>2\s(I)
_cod_data_source_file os1100.cif
_cod_data_source_block I
_cod_depositor_comments
;
The following automatic conversions were performed:

'_refine_ls_weighting_scheme' value 'calc w =
1/[\s^2^(Fo^2^)+(0.1023P)^2^+0.0307P] where P=(Fo^2^+2Fc^2^)/3' was
changed to 'calc'. New tag '_refine_ls_weighting_details' was
created. The value of the new tag was set to 'w =
1/[\s^2^(Fo^2^)+(0.1023P)^2^+0.0307P] where P=(Fo^2^+2Fc^2^)/3'.

Automatic conversion script
Id: cif_fix_values 3143 2015-03-26 13:38:13Z robertas 
;
_cod_original_cell_volume 1332.4(7)
_cod_original_sg_symbol_H-M 'P 21/c'
_cod_database_code 2010836
_cod_database_fobs_code 2010836

loop_
_symmetry_equiv_pos_as_xyz
'x, y, z'
'-x, y+1/2, -z+1/2'
'-x, -y, -z'
'x, -y-1/2, z-1/2'

loop_
_atom_site_label
_atom_site_fract_x
_atom_site_fract_y
_atom_site_fract_z
_atom_site_U_iso_or_equiv
_atom_site_adp_type
_atom_site_calc_flag
_atom_site_refinement_flags
_atom_site_occupancy
_atom_site_disorder_assembly
_atom_site_disorder_group
_atom_site_type_symbol
S1 .32878(13) .36837(10) .39726(2) .0564(3) Uani d . 1 . . S
C2 .3210(5) .5843(4) .41590(7) .0500(6) Uani d . 1 . . C
N3 .1331(5) .6876(3) .40333(7) .0608(6) Uani d . 1 . . N
N4 -.0251(5) .5958(3) .37800(7) .0598(6) Uani d . 1 . . N
C5 .0528(5) .4302(4) .37220(8) .0522(6) Uani d . 1 . . C
C1' -.0890(5) .2956(4) .34905(8) .0535(6) Uani d . 1 . . C
C2' -.1828(6) .3327(5) .31313(8) .0601(7) Uani d . 1 . . C
C3' -.3474(9) .2062(5) .29589(11) .0802(10) Uani d . 1 . . C
H3' -.4174 .2326 .2725 .096 Uiso calc R 1 . . H
C4' -.4078(9) .0443(6) .31271(12) .0848(11) Uani d . 1 . . C
H4' -.5210 -.0373 .3010 .102 Uiso calc R 1 . . H
C5' -.3024(8) .0009(5) .34688(11) .0755(9) Uani d . 1 . . C
H5' -.3358 -.1123 .3577 .091 Uiso calc R 1 . . H
C6' -.1455(6) .1279(4) .36495(9) .0621(7) Uani d . 1 . . C
H6' -.0768 .0998 .3883 .075 Uiso calc R 1 . . H
C7' -.1128(9) .5008(6) .29185(10) .0799(10) Uani d . 1 . . C
F1' .1263(6) .5607(4) .29877(7) .1114(9) Uani d . 1 . . F
F2' -.2722(7) .6400(4) .29897(9) .1189(10) Uani d . 1 . . F
F3' -.1286(8) .4751(4) .25532(7) .1306(11) Uani d . 1 . . F
N8 .5069(5) .6379(3) .44182(7) .0545(6) Uani d . 1 . . N
H8 .5985 .5533 .4522 .065 Uiso calc R 1 . . H
C9 .5563(6) .8109(4) .45206(8) .0538(6) Uani d . 1 . . C
N10 .7560(5) .8430(4) .47494(8) .0651(7) Uani d . 1 . . N
H101 .7912 .9531 .4817 .078 Uiso calc R 1 . . H
H102 .8504 .7538 .4830 .078 Uiso calc R 1 . . H
N11 .4132(5) .9472(4) .43987(7) .0658(7) Uani d . 1 . . N
H111 .4488 1.0571 .4467 .079 Uiso calc R 1 . . H
H112 .2836 .9267 .4250 .079 Uiso calc R 1 . . H
Cl1 .79798(15) .28895(10) .46763(2) .0641(3) Uani d . 1 . . Cl

loop_
_atom_site_aniso_label
_atom_site_aniso_U_11
_atom_site_aniso_U_22
_atom_site_aniso_U_33
_atom_site_aniso_U_12
_atom_site_aniso_U_13
_atom_site_aniso_U_23
S1 .0516(4) .0495(4) .0683(5) .0068(3) -.0119(3) -.0083(3)
C2 .0504(13) .0476(15) .0519(14) .0002(11) -.0047(10) -.0032(11)
N3 .0630(14) .0500(14) .0694(15) .0060(11) -.0199(12) -.0097(11)
N4 .0639(14) .0502(14) .0654(14) .0090(11) -.0201(11) -.0092(11)
C5 .0497(13) .0525(15) .0545(14) .0036(12) -.0052(11) -.0042(12)
C1' .0533(14) .0494(16) .0577(15) .0071(11) -.0046(11) -.0096(12)
C2' .0678(17) .0552(17) .0573(15) .0094(14) -.0115(13) -.0098(13)
C3' .100(3) .068(2) .072(2) .0094(19) -.0298(19) -.0127(17)
C4' .099(3) .063(2) .093(3) .0011(19) -.031(2) -.0221(19)
C5' .091(2) .0529(18) .082(2) -.0030(17) -.0145(18) -.0118(16)
C6' .0701(17) .0519(17) .0643(18) .0053(14) -.0098(14) -.0075(13)
C7' .102(3) .076(2) .0614(19) -.001(2) -.0210(18) -.0019(16)
F1' .1111(18) .130(2) .0935(16) -.0362(18) -.0134(14) .0297(16)
F2' .148(2) .0668(15) .142(2) .0207(16) -.028(2) .0113(15)
F3' .203(3) .127(2) .0620(13) -.028(2) -.0215(16) .0104(14)
N8 .0561(12) .0488(13) .0586(13) .0031(10) -.0123(10) -.0002(10)
C9 .0563(14) .0541(15) .0509(14) -.0066(12) -.0048(11) -.0007(11)
N10 .0635(14) .0626(16) .0693(15) -.0049(12) -.0174(12) -.0062(13)
N11 .0782(16) .0486(14) .0707(15) -.0037(12) -.0224(13) .0005(12)
Cl1 .0691(5) .0556(5) .0675(5) -.0055(3) -.0185(3) .0058(3)

loop_
_atom_type_symbol
_atom_type_description
_atom_type_scat_dispersion_real
_atom_type_scat_dispersion_imag
_atom_type_scat_source
C C .0181 .0091 'International Tables Vol C Tables 4.2.6.8 and 6.1.1.4'
H H .0000 .0000 'International Tables Vol C Tables 4.2.6.8 and 6.1.1.4'
N N .0311 .0180 'International Tables Vol C Tables 4.2.6.8 and 6.1.1.4'
S S .3331 .5567 'International Tables Vol C Tables 4.2.6.8 and 6.1.1.4'
F F .0727 .0534 'International Tables Vol C Tables 4.2.6.8 and 6.1.1.4'
Cl Cl .3639 .7018 'International Tables Vol C Tables 4.2.6.8 and 6.1.1.4'

loop_
_geom_angle_atom_site_label_1
_geom_angle_atom_site_label_2
_geom_angle_atom_site_label_3
_geom_angle
_geom_angle_publ_flag
C2 S1 C5 86.70(10) yes
N3 C2 N8 124.9(3) no
N3 C2 S1 114.7(2) yes
N8 C2 S1 120.4(2) no
C2 N3 N4 111.8(2) yes
C5 N4 N3 112.4(2) yes
N4 C5 C1' 124.5(2) no
N4 C5 S1 114.3(2) yes
C1' C5 S1 121.0(2) no
C6' C1' C2' 118.7(3) yes
C6' C1' C5 117.5(3) no
C2' C1' C5 123.6(3) no
C3' C2' C1' 118.9(3) yes
C3' C2' C7' 117.7(3) no
C1' C2' C7' 123.3(3) no
C4' C3' C2' 121.1(3) yes
C3' C4' C5' 120.4(4) yes
C4' C5' C6' 119.1(4) yes
C1' C6' C5' 121.5(3) yes
F1' C7' F3' 106.8(4) no
F1' C7' F2' 105.8(4) no
F3' C7' F2' 105.2(3) no
F1' C7' C2' 113.5(3) no
F3' C7' C2' 111.9(3) no
F2' C7' C2' 112.9(4) no
C9 N8 C2 125.4(2) no
N11 C9 N10 119.8(3) yes
N11 C9 N8 121.5(3) yes
N10 C9 N8 118.6(3) yes

loop_
_geom_bond_atom_site_label_1
_geom_bond_atom_site_label_2
_geom_bond_site_symmetry_2
_geom_bond_distance
_geom_bond_publ_flag
S1 C2 . 1.715(3) yes
S1 C5 . 1.726(3) yes
C2 N3 . 1.299(4) yes
C2 N8 . 1.382(3) yes
N3 N4 . 1.386(3) yes
N4 C5 . 1.291(4) yes
C5 C1' . 1.475(4) no
C1' C6' . 1.382(4) no
C1' C2' . 1.399(4) no
C2' C3' . 1.392(5) no
C2' C7' . 1.490(5) no
C3' C4' . 1.364(6) no
C4' C5' . 1.373(5) no
C5' C6' . 1.385(4) no
C7' F1' . 1.317(5) no
C7' F3' . 1.324(4) no
C7' F2' . 1.327(5) no
N8 C9 . 1.342(4) yes
C9 N11 . 1.309(4) yes
C9 N10 . 1.326(4) yes

loop_
_geom_hbond_atom_site_label_D
_geom_hbond_atom_site_label_H
_geom_hbond_atom_site_label_A
_geom_hbond_site_symmetry_A
_geom_hbond_distance_DH
_geom_hbond_distance_HA
_geom_hbond_distance_DA
_geom_hbond_angle_DHA
N8 H8 Cl1 . .86 2.25 3.092(3) 165.5
N10 H101 Cl1 1_565 .86 2.51 3.279(3) 149.6
N10 H102 Cl1 3_766 .86 2.53 3.211(3) 136.1
N11 H111 Cl1 1_565 .86 2.57 3.327(3) 147.8
N11 H111 S1 1_565 .86 2.95 3.465(3) 120.5
N11 H112 N3 . .86 2.06 2.711(4) 131.7

loop_
_cod_related_entry_id
_cod_related_entry_database
_cod_related_entry_code
1 ChemSpider 14730732
